data_9008399
loop_
_publ_author_name
'Krogh Andersen, E.'
'Ploug-Sorensen G'
'Leonardsen, E.'

_publ_section_title
;
 The structure of acuminite, a strontium aluminium fluoride mineral
;
_journal_name_full 'Zeitschrift fur Kristallographie'
_journal_page_first 221
_journal_page_last 227
_journal_paper_doi 10.1524/zkri.1991.194.3-4.221
_journal_volume 194
_journal_year 1991
_chemical_compound_source 'Ivigtut, Greenland'
_chemical_formula_sum 'Al F4 H3 O2 Sr'
_chemical_name_mineral Acuminite
_space_group_IT_number 15
_symmetry_space_group_name_Hall '-C 2yc'
_symmetry_space_group_name_H-M 'C 1 2/c 1'
_cell_angle_alpha 90
_cell_angle_beta 111.61
_cell_angle_gamma 90
_cell_formula_units_Z 8
_cell_length_a 13.223
_cell_length_b 5.175
_cell_length_c 14.251
_cell_volume 906.639
_database_code_amcsd 0010999
_exptl_crystal_density_diffrn 3.306
_cod_original_formula_sum 'Sr Al F4 (O2 H3)'
_cod_database_code 9008399

loop_
_space_group_symop_operation_xyz
x,y,z
1/2+x,1/2+y,z
x,-y,1/2+z
1/2+x,1/2-y,1/2+z
-x,y,1/2-z
1/2-x,1/2+y,1/2-z
-x,-y,-z
1/2-x,1/2-y,-z

loop_
_atom_site_label
_atom_site_fract_x
_atom_site_fract_y
_atom_site_fract_z
_atom_site_U_iso_or_equiv
_atom_site_type_symbol
_atom_site_attached_hydrogens
Sr 0.83050 0.82320 0.15860 0.01406 Sr 0
Al 0.40240 0.40200 0.42030 0.00785 Al 0
F1 0.80420 0.03710 0.30680 0.01229 F 0
F2 0.66480 0.09770 0.09300 0.01520 F 0
F3 0.02360 0.79100 0.15770 0.01381 F 0
F4 0.81740 0.96010 -0.01540 0.01343 F 0
O-H1 0.48910 0.70630 0.45570 0.04002 O 1
Wat2 0.89860 0.32510 0.16170 0.09372 O 2

loop_
_cod_changelog_entry_id
_cod_changelog_entry_author
_cod_changelog_entry_date
_cod_changelog_entry_text
1
;cod-tools version 3.8.0
Id: cif_guess_AMCSD_atom_types 9574 2023-05-10 09:00:05Z saulius
;
2023-05-10T18:51:19+03:00
;Derived atom types and hydrogen counts
from atom names that follow the AMCSD naming convention
(Wat == water, O-H == hydroxyl).
;

loop_
_cod_related_entry_id
_cod_related_entry_database
_cod_related_entry_code
1 AMCSD 0010999
